data_2014721
loop_
_publ_author_name
'K. Ravikumar'
'B. Sridhar'

_publ_section_title
;
 Two carbamoyl-substituted dihydropyrimidines: potential mimics of
 dihydropyridine calcium channel blockers
;
_journal_issue 1
_journal_name_full 'Acta Crystallographica Section C'
_journal_page_first o41
_journal_page_last o44
_journal_paper_doi 10.1107/S0108270104028926
_journal_volume 61
_journal_year 2005
_chemical_formula_iupac 'C13 H14 Cl N3 O S, H2 O'
_chemical_formula_moiety 'C13 H14 Cl N3 O S, H2 O'
_chemical_formula_sum 'C13 H16 Cl N3 O2 S'
_chemical_formula_weight 313.8
_chemical_name_systematic
;
4-(4-chlorophenyl)-6-methyl-5-(N-methylcarbamoyl)-1,2,3,4-dihydropyrimidine-
2-thione monohydrate
;
_space_group_IT_number 2
_symmetry_cell_setting triclinic
_symmetry_space_group_name_Hall '-P 1'
_symmetry_space_group_name_H-M 'P -1'
_cell_angle_alpha 79.5060(10)
_cell_angle_beta 84.7920(10)
_cell_angle_gamma 82.8340(10)
_cell_formula_units_Z 2
_cell_length_a 4.8853(3)
_cell_length_b 9.7093(7)
_cell_length_c 16.0343(11)
_cell_measurement_reflns_used 4058
_cell_measurement_temperature 273(2)
_cell_measurement_theta_max 29.43
_cell_measurement_theta_min 2.32
_cell_volume 740.18(9)
_computing_cell_refinement 'SAINT (Bruker, 2001)'
_computing_data_collection 'SMART (Bruker, 2001)'
_computing_data_reduction 'SAINT (Bruker, 2001)'
_computing_molecular_graphics 'Ortep-3 (Farrugia, 1997) and PLATON (Spek, 2003)'
_computing_publication_material 'SHELXL97 and PARST (Nardelli, 1995)'
_computing_structure_refinement 'SHELXL-97 (Sheldrick, 1997)'
_computing_structure_solution 'SHELXS-97 (Sheldrick, 1997)'
_diffrn_ambient_temperature 273(2)
_diffrn_measured_fraction_theta_full 0.996
_diffrn_measured_fraction_theta_max 0.95
_diffrn_measurement_device 'Bruker SMART APEX CCD area-detector'
_diffrn_measurement_device_type 'CCD Area Detector'
_diffrn_measurement_method '\w scan'
_diffrn_radiation_monochromator graphite
_diffrn_radiation_source 'fine-focus sealed tube'
_diffrn_radiation_type MoK\a
_diffrn_radiation_wavelength 0.71073
_diffrn_reflns_av_R_equivalents 0.0228
_diffrn_reflns_limit_h_max 6
_diffrn_reflns_limit_h_min -6
_diffrn_reflns_limit_k_max 12
_diffrn_reflns_limit_k_min -12
_diffrn_reflns_limit_l_max 20
_diffrn_reflns_limit_l_min -21
_diffrn_reflns_number 8550
_diffrn_reflns_theta_full 25
_diffrn_reflns_theta_max 27.98
_diffrn_reflns_theta_min 2.15
_diffrn_standards_number 0
_exptl_absorpt_coefficient_mu 0.403
_exptl_absorpt_correction_type none
_exptl_crystal_colour colorless
_exptl_crystal_density_diffrn 1.408
_exptl_crystal_density_method 'not measured'
_exptl_crystal_description plate
_exptl_crystal_F_000 328
_exptl_crystal_size_max 0.18
_exptl_crystal_size_mid 0.15
_exptl_crystal_size_min 0.08
_refine_diff_density_max 0.684
_refine_diff_density_min -0.457
_refine_ls_extinction_method none
_refine_ls_goodness_of_fit_ref 1.093
_refine_ls_hydrogen_treatment constr
_refine_ls_matrix_type full
_refine_ls_number_parameters 183
_refine_ls_number_reflns 3391
_refine_ls_number_restraints 2
_refine_ls_restrained_S_all 1.093
_refine_ls_R_factor_all 0.0614
_refine_ls_R_factor_gt 0.0554
_refine_ls_shift/su_max 0.000
_refine_ls_shift/su_mean 0.000
_refine_ls_structure_factor_coef Fsqd
_refine_ls_weighting_details 'calc w=1/[\s^2^(Fo^2^)+(0.0789P)^2^+0.4380P] where P=(Fo^2^+2Fc^2^)/3'
_refine_ls_weighting_scheme calc
_refine_ls_wR_factor_gt 0.1459
_refine_ls_wR_factor_ref 0.1504
_reflns_number_gt 2988
_reflns_number_total 3391
_reflns_threshold_expression I>2\s(I)
_cod_data_source_file sk1782.cif
_cod_data_source_block II
_cod_depositor_comments
;
The following automatic conversions were performed:
'_geom_bond_publ_flag' value 'Y' changed to 'y' according to
'/home/saulius/struct/CIF-dictionaries/cif_core.dic' dictionary named
'cif_core.dic' version 2.4.1 from 2010-06-29 (2 times).

Automatic conversion script
Id: cif_fix_enum 1527 2010-12-29 10:47:43Z saulius 

The following automatic conversions were performed:

'_geom_bond_publ_flag' value 'Y' changed to 'y' according to
/home/saulius/struct/CIF-dictionaries/cif_core.dic dictionary named
'cif_core.dic' version 2.4.1 from 2010-06-29 (2 times).

Automatic conversion script
Id: cif_fix_values 1715 2011-07-08 13:25:40Z adriana 
;
_cod_database_code 2014721
_cod_database_fobs_code 2014721

loop_
_symmetry_equiv_pos_as_xyz
'x, y, z'
'-x, -y, -z'

loop_
_atom_site_label
_atom_site_fract_x
_atom_site_fract_y
_atom_site_fract_z
_atom_site_U_iso_or_equiv
_atom_site_adp_type
_atom_site_calc_flag
_atom_site_refinement_flags
_atom_site_occupancy
_atom_site_disorder_assembly
_atom_site_disorder_group
_atom_site_type_symbol
Cl1 0.75794(19) 0.41129(8) 0.11627(6) 0.0814(3) Uani d . 1 . . Cl
S1 0.25270(16) 0.81350(8) 0.53336(4) 0.0596(2) Uani d . 1 . . S
N1 0.3387(4) 0.9822(2) 0.38652(11) 0.0434(4) Uani d . 1 . . N
H1 0.4623 1.0126 0.4112 0.052 Uiso calc R 1 . . H
C2 0.2788(4) 1.0501(2) 0.30423(12) 0.0366(4) Uani d . 1 . . C
C3 0.1422(4) 0.9851(2) 0.25714(12) 0.0341(4) Uani d . 1 . . C
C4 0.0499(4) 0.8417(2) 0.29214(12) 0.0381(4) Uani d . 1 . . C
H4 -0.1418 0.8435 0.2782 0.046 Uiso calc R 1 . . H
N5 0.0548(4) 0.8141(2) 0.38475(11) 0.0436(4) Uani d . 1 . . N
H5 -0.0528 0.7557 0.4130 0.052 Uiso calc R 1 . . H
C6 0.2132(4) 0.8724(2) 0.42864(13) 0.0416(5) Uani d . 1 . . C
C7 0.2244(4) 0.7272(2) 0.25137(13) 0.0381(4) Uani d . 1 . . C
C8 0.4407(5) 0.6419(2) 0.29067(15) 0.0469(5) Uani d . 1 . . C
H8 0.4764 0.6505 0.3454 0.056 Uiso calc R 1 . . H
C9 0.6045(6) 0.5440(3) 0.25009(18) 0.0561(6) Uani d . 1 . . C
H9 0.7493 0.4870 0.2771 0.067 Uiso calc R 1 . . H
C10 0.5499(6) 0.5322(2) 0.16902(16) 0.0530(6) Uani d . 1 . . C
C11 0.3337(6) 0.6135(3) 0.12904(15) 0.0552(6) Uani d . 1 . . C
H11 0.2972 0.6034 0.0747 0.066 Uiso calc R 1 . . H
C12 0.1715(5) 0.7100(3) 0.17028(14) 0.0494(5) Uani d . 1 . . C
H12 0.0238 0.7648 0.1435 0.059 Uiso calc R 1 . . H
C21 0.3697(5) 1.1941(2) 0.28217(14) 0.0482(5) Uani d . 1 . . C
H21A 0.2982 1.2410 0.2293 0.072 Uiso calc R 1 . . H
H21B 0.5681 1.1870 0.2768 0.072 Uiso calc R 1 . . H
H21C 0.3014 1.2471 0.3262 0.072 Uiso calc R 1 . . H
C31 0.0694(4) 1.0440(2) 0.16846(12) 0.0347(4) Uani d . 1 . . C
O32 -0.1642(3) 1.03907(19) 0.14632(10) 0.0500(4) Uani d . 1 . . O
N33 0.2700(3) 1.0941(2) 0.11453(10) 0.0406(4) Uani d . 1 . . N
H33 0.4316 1.0905 0.1326 0.049 Uiso calc R 1 . . H
C34 0.2285(5) 1.1544(3) 0.02662(14) 0.0537(6) Uani d . 1 . . C
H34A 0.0875 1.1101 0.0070 0.081 Uiso calc R 1 . . H
H34B 0.3982 1.1395 -0.0074 0.081 Uiso calc R 1 . . H
H34C 0.1724 1.2537 0.0219 0.081 Uiso calc R 1 . . H
O1W 0.7517(6) 0.5760(3) 0.4771(2) 0.1086(9) Uani d . 1 . . O
H1W 0.6269 0.6372 0.4936 0.080 Uiso d . 1 . . H
H2W 0.8231 0.5560 0.5254 0.080 Uiso d . 1 . . H

loop_
_atom_site_aniso_label
_atom_site_aniso_U_11
_atom_site_aniso_U_22
_atom_site_aniso_U_33
_atom_site_aniso_U_12
_atom_site_aniso_U_13
_atom_site_aniso_U_23
Cl1 0.0999(6) 0.0593(4) 0.0844(6) -0.0026(4) 0.0235(4) -0.0298(4)
S1 0.0812(5) 0.0698(4) 0.0302(3) -0.0246(3) -0.0066(3) -0.0026(3)
N1 0.0492(10) 0.0541(11) 0.0311(8) -0.0182(8) -0.0069(7) -0.0082(7)
C2 0.0361(10) 0.0436(11) 0.0312(9) -0.0061(8) -0.0010(7) -0.0084(8)
C21 0.0615(14) 0.0475(12) 0.0396(11) -0.0174(11) -0.0039(10) -0.0106(9)
C3 0.0287(9) 0.0421(10) 0.0327(9) -0.0047(7) -0.0013(7) -0.0089(8)
C31 0.0288(9) 0.0406(10) 0.0358(10) 0.0007(7) -0.0062(7) -0.0106(8)
O32 0.0291(7) 0.0704(11) 0.0519(9) -0.0047(7) -0.0112(6) -0.0104(8)
N33 0.0304(8) 0.0590(11) 0.0318(8) -0.0046(7) -0.0066(6) -0.0048(7)
C34 0.0542(14) 0.0693(16) 0.0349(11) -0.0045(12) -0.0057(10) -0.0022(10)
C4 0.0351(10) 0.0494(12) 0.0327(10) -0.0128(8) -0.0032(7) -0.0084(8)
N5 0.0491(10) 0.0528(11) 0.0320(9) -0.0206(8) 0.0034(7) -0.0082(7)
C6 0.0447(11) 0.0488(12) 0.0322(10) -0.0072(9) 0.0000(8) -0.0090(8)
C7 0.0436(11) 0.0378(10) 0.0348(10) -0.0140(8) -0.0014(8) -0.0057(8)
C8 0.0530(13) 0.0487(12) 0.0417(11) -0.0096(10) -0.0086(9) -0.0098(9)
C9 0.0604(15) 0.0463(13) 0.0613(15) -0.0025(11) -0.0077(12) -0.0091(11)
C10 0.0678(15) 0.0386(11) 0.0539(14) -0.0149(11) 0.0129(12) -0.0136(10)
C11 0.0780(17) 0.0532(14) 0.0380(11) -0.0148(12) 0.0003(11) -0.0143(10)
C12 0.0606(14) 0.0516(13) 0.0380(11) -0.0058(11) -0.0101(10) -0.0100(9)
O1W 0.0989(19) 0.0979(19) 0.120(2) -0.0142(15) -0.0207(17) 0.0125(17)

loop_
_atom_type_symbol
_atom_type_description
_atom_type_scat_dispersion_real
_atom_type_scat_dispersion_imag
_atom_type_scat_source
C C 0.0033 0.0016 'International Tables Vol C Tables 4.2.6.8 and 6.1.1.4'
H H 0 0 'International Tables Vol C Tables 4.2.6.8 and 6.1.1.4'
N N 0.0061 0.0033 'International Tables Vol C Tables 4.2.6.8 and 6.1.1.4'
O O 0.0106 0.006 'International Tables Vol C Tables 4.2.6.8 and 6.1.1.4'
S S 0.1246 0.1234 'International Tables Vol C Tables 4.2.6.8 and 6.1.1.4'
Cl Cl 0.1484 0.1585 'International Tables Vol C Tables 4.2.6.8 and 6.1.1.4'

loop_
_geom_angle_atom_site_label_1
_geom_angle_atom_site_label_2
_geom_angle_atom_site_label_3
_geom_angle
C6 N1 C2 123.36(18)
C6 N1 H1 118.3
C2 N1 H1 118.3
C3 C2 N1 118.88(19)
C3 C2 C21 127.93(19)
N1 C2 C21 113.13(17)
C2 C21 H21A 109.5
C2 C21 H21B 109.5
H21A C21 H21B 109.5
C2 C21 H21C 109.5
H21A C21 H21C 109.5
H21B C21 H21C 109.5
C2 C3 C31 124.41(18)
C2 C3 C4 120.74(18)
C31 C3 C4 114.85(16)
O32 C31 N33 122.35(19)
O32 C31 C3 120.64(18)
N33 C31 C3 116.91(16)
C31 N33 C34 122.80(17)
C31 N33 H33 118.6
C34 N33 H33 118.6
N33 C34 H34A 109.5
N33 C34 H34B 109.5
H34A C34 H34B 109.5
N33 C34 H34C 109.5
H34A C34 H34C 109.5
H34B C34 H34C 109.5
N5 C4 C3 109.68(16)
N5 C4 C7 112.14(17)
C3 C4 C7 111.22(16)
N5 C4 H4 107.9
C3 C4 H4 107.9
C7 C4 H4 107.9
C6 N5 C4 124.90(18)
C6 N5 H5 117.5
C4 N5 H5 117.5
N5 C6 N1 116.97(18)
N5 C6 S1 122.10(17)
N1 C6 S1 120.92(16)
C8 C7 C12 118.3(2)
C8 C7 C4 122.56(18)
C12 C7 C4 119.13(19)
C9 C8 C7 121.1(2)
C9 C8 H8 119.4
C7 C8 H8 119.4
C10 C9 C8 119.0(2)
C10 C9 H9 120.5
C8 C9 H9 120.5
C11 C10 C9 121.2(2)
C11 C10 Cl1 119.2(2)
C9 C10 Cl1 119.6(2)
C10 C11 C12 119.2(2)
C10 C11 H11 120.4
C12 C11 H11 120.4
C11 C12 C7 121.2(2)
C11 C12 H12 119.4
C7 C12 H12 119.4
H1W O1W H2W 93.4

loop_
_geom_bond_atom_site_label_1
_geom_bond_atom_site_label_2
_geom_bond_site_symmetry_2
_geom_bond_distance
_geom_bond_publ_flag
Cl1 C10 . 1.742(2) y
S1 C6 . 1.693(2) ?
N1 C6 . 1.340(3) y
N1 C2 . 1.402(3) y
N1 H1 . 0.8600 ?
C2 C3 . 1.336(3) y
C2 C21 . 1.491(3) ?
C21 H21A . 0.9600 ?
C21 H21B . 0.9600 ?
C21 H21C . 0.9600 ?
C3 C31 . 1.490(3) ?
C3 C4 . 1.510(3) y
C31 O32 . 1.235(2) y
C31 N33 . 1.325(3) y
N33 C34 . 1.447(3) ?
N33 H33 . 0.8600 ?
C34 H34A . 0.9600 ?
C34 H34B . 0.9600 ?
C34 H34C . 0.9600 ?
C4 N5 . 1.462(2) y
C4 C7 . 1.522(3) ?
C4 H4 . 0.9800 ?
N5 C6 . 1.329(3) ?
N5 H5 . 0.8600 ?
C7 C8 . 1.383(3) ?
C7 C12 . 1.392(3) ?
C8 C9 . 1.381(3) ?
C8 H8 . 0.9300 ?
C9 C10 . 1.378(4) ?
C9 H9 . 0.9300 ?
C10 C11 . 1.371(4) ?
C11 C12 . 1.375(3) ?
C11 H11 . 0.9300 ?
C12 H12 . 0.9300 ?
O1W H1W . 0.86 ?
O1W H2W . 0.86 ?

loop_
_geom_hbond_atom_site_label_D
_geom_hbond_atom_site_label_H
_geom_hbond_atom_site_label_A
_geom_hbond_site_symmetry_A
_geom_hbond_distance_DH
_geom_hbond_distance_HA
_geom_hbond_distance_DA
_geom_hbond_angle_DHA
O1W H1W S1 . 0.86 2.47 3.321(3) 177
O1W H2W O1W 2_766 0.86 2.30 2.764(4) 114
N1 H1 S1 2_676 0.86 2.63 3.457(2) 161
N5 H5 O1W 1_455 0.86 2.14 2.990(4) 167
N33 H33 O32 1_655 0.86 2.00 2.824(2) 161
C8 H8 O1W . 0.93 2.55 3.397(4) 151
C21 H21A N(33) . 0.96 2.55 3.116(3) 118

loop_
_geom_torsion_atom_site_label_1
_geom_torsion_atom_site_label_2
_geom_torsion_atom_site_label_3
_geom_torsion_atom_site_label_4
_geom_torsion
_geom_torsion_publ_flag
C6 N1 C2 C3 -16.4(3) y
C6 N1 C2 C21 160.8(2) ?
N1 C2 C3 C31 -178.96(18) ?
C21 C2 C3 C31 4.2(3) ?
N1 C2 C3 C4 0.8(3) ?
C21 C2 C3 C4 -176.0(2) ?
C2 C3 C31 O32 -134.9(2) ?
C4 C3 C31 O32 45.3(3) ?
C2 C3 C31 N33 48.6(3) ?
C4 C3 C31 N33 -131.18(19) ?
O32 C31 N33 C34 3.6(3) ?
C3 C31 N33 C34 -179.9(2) ?
C2 C3 C4 N5 17.3(3) y
C31 C3 C4 N5 -162.85(16) ?
C2 C3 C4 C7 -107.3(2) ?
C31 C3 C4 C7 72.5(2) ?
C3 C4 N5 C6 -25.1(3) y
C7 C4 N5 C6 99.0(2) ?
C4 N5 C6 N1 12.6(3) ?
C4 N5 C6 S1 -168.37(17) ?
C2 N1 C6 N5 9.9(3) y
C2 N1 C6 S1 -169.13(16) ?
N5 C4 C7 C8 -23.7(3) ?
C3 C4 C7 C8 99.5(2) ?
N5 C4 C7 C12 158.35(19) ?
C3 C4 C7 C12 -78.4(2) ?
C12 C7 C8 C9 1.4(3) ?
C4 C7 C8 C9 -176.5(2) ?
C7 C8 C9 C10 0.1(4) ?
C8 C9 C10 C11 -1.4(4) ?
C8 C9 C10 Cl1 178.97(19) ?
C9 C10 C11 C12 1.1(4) ?
Cl1 C10 C11 C12 -179.26(19) ?
C10 C11 C12 C7 0.5(4) ?
C8 C7 C12 C11 -1.7(4) ?
C4 C7 C12 C11 176.3(2) ?

loop_
_cod_related_entry_id
_cod_related_entry_database
_cod_related_entry_code
1 ChemSpider 21133989
